data_1505753
loop_
_publ_author_name
'Xie, Zengqi'
'Yang, Bing'
'Xie, Weijie'
'Liu, Linlin'
'Shen, Fangzhong'
'Wang, Huan'
'Yang, Xuyan'
'Wang, Zhiming'
'Li, Yupeng'
'Hanif, Muddasir'
'Yang, Guangdi'
'Ye, Ling'
'Ma, Yuguang'

_publ_section_title
;
 A class of nonplanar conjugated compounds with aggregation-induced
 emission: structural and optical properties of
 2,5-diphenyl-1,4-distyrylbenzene derivatives with all cis double bonds.
;
_journal_issue 42
_journal_name_full 'The journal of physical chemistry. B'
_journal_page_first 20993
_journal_page_last 21000
_journal_paper_doi 10.1021/jp064069q
_journal_volume 110
_journal_year 2006
_chemical_formula_sum 'C36 H30'
_chemical_formula_weight 462.60
_chemical_name_common cis-DPDMSB
_chemical_name_systematic cis,cis-2,5-Diphenyl-1,4-di-p-methylstyrylbenzene
_space_group_IT_number 14
_symmetry_cell_setting monoclinic
_symmetry_Int_Tables_number 14
_symmetry_space_group_name_Hall '-P 2yn'
_symmetry_space_group_name_H-M 'P 1 21/n 1'
_atom_sites_solution_hydrogens geom
_atom_sites_solution_primary direct
_atom_sites_solution_secondary difmap
_audit_creation_method SHELXL-97
_cell_angle_alpha 90.00
_cell_angle_beta 98.230(4)
_cell_angle_gamma 90.00
_cell_formula_units_Z 4
_cell_length_a 9.9754(5)
_cell_length_b 10.8854(9)
_cell_length_c 25.8049(17)
_cell_measurement_temperature 293(2)
_cell_volume 2773.2(3)
_computing_structure_refinement 'SHELXL-97 (Sheldrick, 1997)'
_computing_structure_solution 'SHELXS-97 (Sheldrick, 1990)'
_diffrn_ambient_temperature 293(2)
_diffrn_measured_fraction_theta_full 0.934
_diffrn_measured_fraction_theta_max 0.934
_diffrn_radiation_monochromator graphite
_diffrn_radiation_probe x-ray
_diffrn_radiation_type MoK\a
_diffrn_radiation_wavelength 0.71073
_diffrn_reflns_av_R_equivalents 0.0000
_diffrn_reflns_av_sigmaI/netI 0.1574
_diffrn_reflns_limit_h_max 12
_diffrn_reflns_limit_h_min 0
_diffrn_reflns_limit_k_max 14
_diffrn_reflns_limit_k_min 0
_diffrn_reflns_limit_l_max 33
_diffrn_reflns_limit_l_min -33
_diffrn_reflns_number 5934
_diffrn_reflns_theta_full 27.48
_diffrn_reflns_theta_max 27.48
_diffrn_reflns_theta_min 1.59
_diffrn_source 'fine-focus sealed tube'
_exptl_absorpt_coefficient_mu 0.062
_exptl_absorpt_correction_type empirical
_exptl_crystal_colour colorless
_exptl_crystal_density_diffrn 1.108
_exptl_crystal_density_method 'not measured'
_exptl_crystal_description block
_exptl_crystal_F_000 984
_exptl_crystal_size_max 0.297
_exptl_crystal_size_mid 0.135
_exptl_crystal_size_min 0.133
_refine_diff_density_max 0.446
_refine_diff_density_min -0.464
_refine_diff_density_rms 0.196
_refine_ls_extinction_coef 0.0317(12)
_refine_ls_extinction_expression Fc^*^=kFc[1+0.001xFc^2^\l^3^/sin(2\q)]^-1/4^
_refine_ls_extinction_method SHELXL
_refine_ls_goodness_of_fit_ref 0.954
_refine_ls_hydrogen_treatment mixed
_refine_ls_matrix_type full
_refine_ls_number_parameters 358
_refine_ls_number_reflns 5934
_refine_ls_number_restraints 0
_refine_ls_restrained_S_all 0.954
_refine_ls_R_factor_all 0.2105
_refine_ls_R_factor_gt 0.0657
_refine_ls_shift/su_max 0.130
_refine_ls_shift/su_mean 0.003
_refine_ls_structure_factor_coef Fsqd
_refine_ls_weighting_details 'calc w=1/[\s^2^(Fo^2^)+(0.0400P)^2^+0.0000P] where P=(Fo^2^+2Fc^2^)/3'
_refine_ls_weighting_scheme calc
_refine_ls_wR_factor_gt 0.1272
_refine_ls_wR_factor_ref 0.1467
_reflns_number_gt 1775
_reflns_number_total 5934
_reflns_threshold_expression >2sigma(I)
_cod_data_source_file jp064069qsi20060629_045800.cif
_cod_data_source_block me1
_cod_original_sg_symbol_H-M P21/n
_cod_database_code 1505753

loop_
_symmetry_equiv_pos_as_xyz
'x, y, z'
'-x+1/2, y+1/2, -z+1/2'
'-x, -y, -z'
'x-1/2, -y-1/2, z-1/2'

loop_
_atom_site_label
_atom_site_type_symbol
_atom_site_fract_x
_atom_site_fract_y
_atom_site_fract_z
_atom_site_U_iso_or_equiv
_atom_site_adp_type
_atom_site_occupancy
_atom_site_symmetry_multiplicity
_atom_site_calc_flag
_atom_site_refinement_flags
C36 C 0.6398(3) 0.2275(3) 0.38349(15) 0.0700(11) Uani 1 1 d .
H36 H 0.6470 0.2928 0.3608 0.084 Uiso 1 1 calc R
C35 C 0.6803(5) 0.2419(6) 0.4373(2) 0.0958(16) Uani 1 1 d .
C34 C 0.6714(5) 0.1479(6) 0.4712(2) 0.1004(17) Uani 1 1 d .
C33 C 0.6221(4) 0.0359(5) 0.45303(18) 0.0886(13) Uani 1 1 d .
C32 C 0.5825(4) 0.0223(4) 0.40009(17) 0.0704(12) Uani 1 1 d .
C31 C 0.5887(3) 0.1154(3) 0.36403(14) 0.0531(9) Uani 1 1 d .
C30 C 0.5454(3) 0.0947(3) 0.30721(13) 0.0478(8) Uani 1 1 d .
C29 C 0.4723(4) 0.5473(4) 0.06457(16) 0.1239(17) Uani 1 1 d .
H29A H 0.5258 0.6210 0.0670 0.186 Uiso 1 1 calc R
H29B H 0.3871 0.5625 0.0431 0.186 Uiso 1 1 calc R
H29C H 0.5195 0.4832 0.0492 0.186 Uiso 1 1 calc R
C28 C 0.3057(3) 0.4914(3) 0.18577(17) 0.0782(11) Uani 1 1 d .
H28 H 0.2223 0.5069 0.1966 0.094 Uiso 1 1 calc R
C27 C 0.3258(4) 0.5261(4) 0.13644(19) 0.0915(14) Uani 1 1 d .
C26 C 0.4478(4) 0.5087(3) 0.11871(16) 0.0743(11) Uani 1 1 d .
C25 C 0.5496(4) 0.4538(4) 0.15279(17) 0.0749(12) Uani 1 1 d .
C24 C 0.5291(3) 0.4178(3) 0.20226(15) 0.0670(11) Uani 1 1 d .
H24 H 0.5998 0.3815 0.2244 0.080 Uiso 1 1 calc R
C23 C 0.4047(3) 0.4346(3) 0.21958(14) 0.0584(9) Uani 1 1 d .
C22 C 0.3777(3) 0.3959(3) 0.27191(14) 0.0666(10) Uani 1 1 d .
H22 H 0.3343 0.4534 0.2904 0.080 Uiso 1 1 calc R
C21 C 0.4079(3) 0.2887(3) 0.29614(14) 0.0599(10) Uani 1 1 d .
H21 H 0.3915 0.2841 0.3307 0.072 Uiso 1 1 calc R
C20 C 0.4636(3) 0.1771(3) 0.27514(13) 0.0496(9) Uani 1 1 d .
C19 C 0.4273(3) 0.1461(3) 0.22269(13) 0.0529(9) Uani 1 1 d .
H19 H 0.3733 0.2009 0.2013 0.063 Uiso 1 1 calc R
C18 C 0.3703(3) -0.0943(4) 0.12449(14) 0.0720(11) Uani 1 1 d .
H18 H 0.3587 -0.1575 0.1477 0.086 Uiso 1 1 calc R
C17 C 0.3325(4) -0.1120(4) 0.07114(19) 0.0947(14) Uiso 1 1 d .
H17 H 0.2936 -0.1859 0.0588 0.114 Uiso 1 1 calc R
C16 C 0.3528(4) -0.0208(6) 0.0368(2) 0.0978(17) Uani 1 1 d .
C15 C 0.4050(4) 0.0892(5) 0.05407(18) 0.0890(14) Uani 1 1 d .
C14 C 0.4415(3) 0.1100(4) 0.10769(16) 0.0678(11) Uani 1 1 d .
C13 C 0.4253(3) 0.0174(3) 0.14353(14) 0.0547(9) Uani 1 1 d .
C12 C 0.4669(3) 0.0386(3) 0.20044(13) 0.0489(8) Uani 1 1 d .
C11 C 0.5017(4) -0.4060(4) 0.44036(15) 0.1173(16) Uani 1 1 d .
H11A H 0.5379 -0.4862 0.4494 0.176 Uiso 1 1 calc R
H11B H 0.4054 -0.4069 0.4400 0.176 Uiso 1 1 calc R
H11C H 0.5419 -0.3474 0.4657 0.176 Uiso 1 1 calc R
C10 C 0.6850(3) -0.3641(3) 0.32220(14) 0.0755(11) Uani 1 1 d .
H10 H 0.7688 -0.3841 0.3127 0.091 Uiso 1 1 calc R
C9 C 0.6562(4) -0.3966(3) 0.37142(16) 0.0862(12) Uiso 1 1 d .
H9 H 0.7219 -0.4369 0.3945 0.103 Uiso 1 1 calc R
C8 C 0.5330(3) -0.3708(3) 0.38696(15) 0.0721(11) Uani 1 1 d .
C7 C 0.4385(4) -0.3128(3) 0.35111(16) 0.0686(11) Uani 1 1 d .
C6 C 0.4653(3) -0.2790(3) 0.30193(14) 0.0619(10) Uani 1 1 d .
H6 H 0.3985 -0.2404 0.2787 0.074 Uiso 1 1 calc R
C5 C 0.5906(3) -0.3022(3) 0.28694(14) 0.0556(9) Uani 1 1 d .
C4 C 0.6248(3) -0.2658(3) 0.23576(14) 0.0611(10) Uani 1 1 d .
H4 H 0.6677 -0.3250 0.2180 0.073 Uiso 1 1 calc R
C3 C 0.6017(3) -0.1575(3) 0.21151(13) 0.0578(10) Uani 1 1 d .
H3 H 0.6222 -0.1527 0.1775 0.069 Uiso 1 1 calc R
C2 C 0.5475(3) -0.0449(3) 0.23271(13) 0.0482(8) Uani 1 1 d .
C1 C 0.5849(3) -0.0134(3) 0.28505(13) 0.0499(9) Uani 1 1 d .
H1 H 0.6394 -0.0678 0.3064 0.060 Uiso 1 1 calc R
H7 H 0.350(3) -0.287(3) 0.3611(12) 0.092(12) Uiso 1 1 d .
H14 H 0.485(3) 0.188(3) 0.1217(14) 0.095(14) Uiso 1 1 d .
H15 H 0.424(3) 0.156(3) 0.0310(14) 0.085(12) Uiso 1 1 d .
H16 H 0.326(3) -0.039(3) 0.0012(15) 0.103(14) Uiso 1 1 d .
H25 H 0.638(3) 0.433(3) 0.1392(12) 0.087(11) Uiso 1 1 d .
H27 H 0.258(3) 0.565(3) 0.1085(14) 0.118(14) Uiso 1 1 d .
H32 H 0.548(2) -0.050(2) 0.3866(10) 0.046(9) Uiso 1 1 d .
H33 H 0.620(4) -0.041(4) 0.4780(16) 0.131(16) Uiso 1 1 d .
H34 H 0.699(3) 0.163(3) 0.5092(16) 0.119(15) Uiso 1 1 d .
H35 H 0.711(3) 0.318(3) 0.4437(14) 0.086(14) Uiso 1 1 d .

loop_
_atom_site_aniso_label
_atom_site_aniso_U_11
_atom_site_aniso_U_22
_atom_site_aniso_U_33
_atom_site_aniso_U_23
_atom_site_aniso_U_13
_atom_site_aniso_U_12
C36 0.078(2) 0.070(3) 0.058(3) -0.012(2) -0.001(2) -0.006(2)
C35 0.114(4) 0.085(4) 0.082(4) -0.031(3) -0.007(3) 0.001(3)
C34 0.124(4) 0.120(5) 0.055(4) -0.015(4) 0.003(3) 0.021(3)
C33 0.107(3) 0.102(4) 0.057(3) 0.003(3) 0.013(2) 0.007(3)
C32 0.080(3) 0.072(3) 0.060(3) -0.005(3) 0.012(2) -0.009(2)
C31 0.0512(19) 0.058(3) 0.051(2) -0.005(2) 0.0101(16) -0.0017(17)
C30 0.0440(17) 0.049(2) 0.052(2) -0.0025(18) 0.0114(16) -0.0035(16)
C29 0.124(3) 0.160(5) 0.093(4) 0.016(3) 0.032(3) -0.005(3)
C28 0.066(2) 0.081(3) 0.090(3) 0.007(3) 0.020(2) 0.022(2)
C27 0.074(3) 0.112(4) 0.086(4) 0.030(3) 0.007(2) 0.026(2)
C26 0.072(3) 0.081(3) 0.069(3) 0.003(2) 0.011(2) -0.004(2)
C25 0.062(3) 0.085(3) 0.081(3) -0.006(3) 0.019(2) -0.007(2)
C24 0.052(2) 0.062(3) 0.085(3) 0.000(2) 0.004(2) 0.0017(17)
C23 0.056(2) 0.047(2) 0.073(3) -0.010(2) 0.0116(19) -0.0004(17)
C22 0.069(2) 0.060(3) 0.074(3) -0.009(2) 0.0194(19) 0.0118(19)
C21 0.060(2) 0.061(3) 0.060(3) -0.012(2) 0.0143(18) 0.0066(18)
C20 0.0463(18) 0.050(2) 0.053(2) -0.0060(19) 0.0108(16) -0.0039(16)
C19 0.0460(19) 0.054(2) 0.059(3) -0.002(2) 0.0085(16) 0.0005(16)
C18 0.081(2) 0.085(3) 0.048(3) -0.012(2) 0.0032(19) -0.003(2)
C16 0.086(3) 0.139(5) 0.064(4) -0.039(4) -0.002(2) 0.007(3)
C15 0.088(3) 0.123(5) 0.055(4) 0.026(3) 0.009(2) 0.015(3)
C14 0.067(2) 0.080(3) 0.056(3) 0.005(3) 0.006(2) 0.001(2)
C13 0.0499(19) 0.061(3) 0.053(3) -0.006(2) 0.0079(16) -0.0021(17)
C12 0.0438(17) 0.055(2) 0.049(2) -0.0032(19) 0.0079(15) -0.0093(17)
C11 0.103(3) 0.158(4) 0.093(4) 0.043(3) 0.024(3) 0.014(3)
C10 0.061(2) 0.087(3) 0.080(3) 0.010(2) 0.015(2) 0.027(2)
C8 0.068(2) 0.081(3) 0.068(3) 0.009(2) 0.014(2) 0.002(2)
C7 0.055(2) 0.073(3) 0.079(3) 0.004(2) 0.011(2) -0.002(2)
C6 0.051(2) 0.062(3) 0.071(3) 0.004(2) 0.0024(18) 0.0003(17)
C5 0.058(2) 0.044(2) 0.065(3) -0.0038(18) 0.0101(19) 0.0058(17)
C4 0.063(2) 0.056(3) 0.065(3) -0.008(2) 0.0127(18) 0.0102(18)
C3 0.059(2) 0.064(3) 0.052(2) -0.004(2) 0.0131(17) 0.0017(18)
C2 0.0457(17) 0.050(2) 0.050(2) -0.0017(19) 0.0096(15) -0.0015(16)
C1 0.0482(18) 0.050(2) 0.051(2) 0.0029(18) 0.0057(15) -0.0053(16)

loop_
_atom_type_symbol
_atom_type_description
_atom_type_scat_dispersion_real
_atom_type_scat_dispersion_imag
_atom_type_scat_source
C C 0.0033 0.0016 'International Tables Vol C Tables 4.2.6.8 and 6.1.1.4'
H H 0.0000 0.0000 'International Tables Vol C Tables 4.2.6.8 and 6.1.1.4'

loop_
_geom_angle_atom_site_label_1
_geom_angle_atom_site_label_2
_geom_angle_atom_site_label_3
_geom_angle
C31 C36 C35 119.8(4)
C34 C35 C36 121.3(5)
C35 C34 C33 120.2(5)
C34 C33 C32 118.2(5)
C33 C32 C31 123.8(4)
C32 C31 C36 116.7(4)
C32 C31 C30 121.3(3)
C36 C31 C30 122.0(3)
C1 C30 C20 118.3(3)
C1 C30 C31 118.3(3)
C20 C30 C31 123.3(3)
C23 C28 C27 121.9(4)
C28 C27 C26 121.7(4)
C27 C26 C25 117.0(4)
C27 C26 C29 122.5(4)
C25 C26 C29 120.5(4)
C24 C25 C26 121.3(4)
C25 C24 C23 121.2(3)
C28 C23 C24 116.8(4)
C28 C23 C22 120.2(3)
C24 C23 C22 123.0(3)
C21 C22 C23 128.2(3)
C22 C21 C20 128.3(3)
C19 C20 C30 117.9(3)
C19 C20 C21 119.9(3)
C30 C20 C21 122.0(3)
C12 C19 C20 123.9(3)
C17 C18 C13 120.5(4)
C16 C17 C18 119.9(5)
C15 C16 C17 121.0(5)
C16 C15 C14 120.1(5)
C13 C14 C15 120.1(5)
C14 C13 C18 118.3(4)
C14 C13 C12 120.0(3)
C18 C13 C12 121.6(3)
C19 C12 C2 118.3(3)
C19 C12 C13 119.0(3)
C2 C12 C13 122.7(3)
C5 C10 C9 121.0(3)
C8 C9 C10 121.7(4)
C9 C8 C7 116.9(4)
C9 C8 C11 121.7(4)
C7 C8 C11 121.3(3)
C8 C7 C6 122.3(4)
C5 C6 C7 120.6(3)
C6 C5 C10 117.4(3)
C6 C5 C4 122.6(3)
C10 C5 C4 119.9(3)
C3 C4 C5 127.8(3)
C4 C3 C2 127.3(3)
C1 C2 C12 117.8(3)
C1 C2 C3 120.2(3)
C12 C2 C3 121.8(3)
C30 C1 C2 123.7(3)

loop_
_geom_bond_atom_site_label_1
_geom_bond_atom_site_label_2
_geom_bond_distance
C36 C31 1.389(4)
C36 C35 1.397(5)
C35 C34 1.358(6)
C34 C33 1.371(6)
C33 C32 1.375(5)
C32 C31 1.383(4)
C31 C30 1.485(4)
C30 C1 1.390(4)
C30 C20 1.401(4)
C29 C26 1.512(5)
C28 C23 1.368(4)
C28 C27 1.370(5)
C27 C26 1.374(5)
C26 C25 1.380(5)
C25 C24 1.379(5)
C24 C23 1.390(4)
C23 C22 1.475(4)
C22 C21 1.338(4)
C21 C20 1.471(4)
C20 C19 1.391(4)
C19 C12 1.386(4)
C18 C17 1.388(5)
C18 C13 1.394(4)
C17 C16 1.365(6)
C16 C15 1.355(6)
C15 C14 1.398(5)
C14 C13 1.394(4)
C13 C12 1.486(4)
C12 C2 1.405(4)
C11 C8 1.505(4)
C10 C5 1.387(4)
C10 C9 1.388(4)
C9 C8 1.375(4)
C8 C7 1.376(4)
C7 C6 1.384(5)
C6 C5 1.384(4)
C5 C4 1.465(4)
C4 C3 1.339(4)
C3 C2 1.477(4)
C2 C1 1.392(4)

loop_
_cod_related_entry_id
_cod_related_entry_code
_cod_related_entry_database
1 30651673 ChemSpider
